data_2216617
loop_
_publ_author_name
'Pourayoubi, Mehrdad'
'Ghadimi, Saied'
'Ebrahimi Valmoozi, Ali Asghar'

_publ_section_title
;
 A redetermination of 2-amino-5-chloropyridine at 100 K
;
_journal_coeditor_code LH2530
_journal_issue 12
_journal_name_full 'Acta Crystallographica Section E'
_journal_page_first o4631
_journal_page_last o4631
_journal_paper_doi 10.1107/S1600536807055328
_journal_volume 63
_journal_year 2007
_chemical_formula_iupac 'C5 H5 Cl N2'
_chemical_formula_moiety 'C5 H5 Cl N2'
_chemical_formula_sum 'C5 H5 Cl N2'
_chemical_formula_weight 128.56
_chemical_name_systematic
;
2-amino-5-chloropyridine
;
_space_group_IT_number 14
_symmetry_cell_setting monoclinic
_symmetry_space_group_name_Hall '-P 2ybc'
_symmetry_space_group_name_H-M 'P 1 21/c 1'
_atom_sites_solution_hydrogens difmap
_atom_sites_solution_primary direct
_atom_sites_solution_secondary difmap
_audit_creation_method SHELXL-97
_cell_angle_alpha 90.00
_cell_angle_beta 104.787(6)
_cell_angle_gamma 90.00
_cell_formula_units_Z 4
_cell_length_a 13.352(4)
_cell_length_b 5.7576(16)
_cell_length_c 7.266(2)
_cell_measurement_reflns_used 2192
_cell_measurement_temperature 100(2)
_cell_measurement_theta_max 30.22
_cell_measurement_theta_min 3.16
_cell_volume 540.1(3)
_computing_cell_refinement 'APEX2 (Bruker, 2005)'
_computing_data_collection 'APEX2 (Bruker, 2005)'
_computing_data_reduction 'APEX2 (Bruker, 2005)'
_computing_molecular_graphics 'SHELXTL (Sheldrick, 1998)'
_computing_publication_material 'SHELXTL (Sheldrick, 1998)'
_computing_structure_refinement 'SHELXTL (Sheldrick, 1998)'
_computing_structure_solution 'SHELXTL (Sheldrick, 1998)'
_diffrn_ambient_temperature 100(2)
_diffrn_measured_fraction_theta_full 0.985
_diffrn_measured_fraction_theta_max 0.985
_diffrn_measurement_device_type 'Bruker APEXII CCD area-detector'
_diffrn_measurement_method 'phi and omega scans'
_diffrn_radiation_monochromator graphite
_diffrn_radiation_source 'fine-focus sealed tube'
_diffrn_radiation_type MoK\a
_diffrn_radiation_wavelength 0.71073
_diffrn_reflns_av_R_equivalents 0.0265
_diffrn_reflns_av_sigmaI/netI 0.0269
_diffrn_reflns_limit_h_max 16
_diffrn_reflns_limit_h_min -17
_diffrn_reflns_limit_k_max 7
_diffrn_reflns_limit_k_min -7
_diffrn_reflns_limit_l_max 9
_diffrn_reflns_limit_l_min -9
_diffrn_reflns_number 4557
_diffrn_reflns_theta_full 28.00
_diffrn_reflns_theta_max 28.00
_diffrn_reflns_theta_min 3.16
_exptl_absorpt_coefficient_mu 0.576
_exptl_absorpt_correction_type none
_exptl_crystal_colour colourless
_exptl_crystal_density_diffrn 1.581
_exptl_crystal_density_method 'not measured'
_exptl_crystal_description plate
_exptl_crystal_F_000 264
_exptl_crystal_size_max 0.45
_exptl_crystal_size_mid 0.30
_exptl_crystal_size_min 0.28
_refine_diff_density_max 0.347
_refine_diff_density_min -0.264
_refine_ls_extinction_method none
_refine_ls_goodness_of_fit_ref 0.992
_refine_ls_hydrogen_treatment refall
_refine_ls_matrix_type full
_refine_ls_number_parameters 93
_refine_ls_number_reflns 1285
_refine_ls_number_restraints 0
_refine_ls_restrained_S_all 0.992
_refine_ls_R_factor_all 0.0338
_refine_ls_R_factor_gt 0.0273
_refine_ls_shift/su_max 0.000
_refine_ls_shift/su_mean 0.000
_refine_ls_structure_factor_coef Fsqd
_refine_ls_weighting_details 'calc w=1/[\s^2^(Fo^2^)+(0.0369P)^2^+0.2721P] where P=(Fo^2^+2Fc^2^)/3'
_refine_ls_weighting_scheme calc
_refine_ls_wR_factor_gt 0.0658
_refine_ls_wR_factor_ref 0.0708
_reflns_number_gt 1120
_reflns_number_total 1285
_reflns_threshold_expression I>2\s(I)
_cod_data_source_file lh2530.cif
_cod_data_source_block I
_cod_depositor_comments
;
The following automatic conversions were performed:
'_symmetry_cell_setting' value 'Monoclinic' changed to 'monoclinic'
according to '/home/saulius/struct/CIF-dictionaries/cif_core.dic'
dictionary named 'cif_core.dic' version 2.4.1 from 2010-06-29.

Automatic conversion script
Id: cif_fix_enum 1527 2010-12-29 10:47:43Z saulius 

The following automatic conversions were performed:

'_symmetry_cell_setting' value 'Monoclinic' changed to 'monoclinic'
according to /home/saulius/struct/CIF-dictionaries/cif_core.dic
dictionary named 'cif_core.dic' version 2.4.1 from 2010-06-29.

Automatic conversion script
Id: cif_fix_values 1715 2011-07-08 13:25:40Z adriana 
;
_cod_original_sg_symbol_H-M 'P 21/c'
_cod_database_code 2216617
_cod_database_fobs_code 2216617

loop_
_symmetry_equiv_pos_as_xyz
'x, y, z'
'-x, y+1/2, -z+1/2'
'-x, -y, -z'
'x, -y-1/2, z-1/2'

loop_
_atom_site_type_symbol
_atom_site_label
_atom_site_fract_x
_atom_site_fract_y
_atom_site_fract_z
_atom_site_U_iso_or_equiv
_atom_site_adp_type
_atom_site_calc_flag
_atom_site_occupancy
Cl Cl1 0.07655(3) 0.32409(6) 0.36049(5) 0.01544(12) Uani d 1
N N1 0.36278(9) 0.0679(2) 0.46525(17) 0.0137(3) Uani d 1
N N2 0.43944(11) -0.2738(2) 0.5964(2) 0.0215(3) Uani d 1
C C1 0.35261(11) -0.1409(2) 0.5433(2) 0.0137(3) Uani d 1
C C2 0.25635(11) -0.2195(2) 0.56561(19) 0.0134(3) Uani d 1
C C3 0.17031(11) -0.0806(2) 0.50649(19) 0.0129(3) Uani d 1
C C4 0.18174(11) 0.1365(2) 0.42853(19) 0.0120(3) Uani d 1
C C5 0.27789(11) 0.2027(2) 0.4098(2) 0.0125(3) Uani d 1
H H1 0.2870(14) 0.350(3) 0.354(2) 0.010(4) Uiso d 1
H H2 0.1058(16) -0.130(3) 0.514(3) 0.023(5) Uiso d 1
H H3 0.2503(13) -0.367(3) 0.621(2) 0.013(4) Uiso d 1
H H4 0.4369(16) -0.398(4) 0.660(3) 0.029(5) Uiso d 1
H H5 0.4960(19) -0.226(4) 0.580(3) 0.038(6) Uiso d 1

loop_
_atom_site_aniso_label
_atom_site_aniso_U_11
_atom_site_aniso_U_22
_atom_site_aniso_U_33
_atom_site_aniso_U_12
_atom_site_aniso_U_13
_atom_site_aniso_U_23
Cl1 0.01112(18) 0.01549(19) 0.01969(19) 0.00267(12) 0.00392(13) 0.00262(12)
N1 0.0130(6) 0.0129(6) 0.0151(5) -0.0003(4) 0.0036(5) 0.0008(4)
N2 0.0162(7) 0.0180(7) 0.0317(8) 0.0056(5) 0.0089(6) 0.0107(6)
C1 0.0145(7) 0.0134(6) 0.0133(6) 0.0011(5) 0.0036(5) -0.0009(5)
C2 0.0172(7) 0.0109(6) 0.0126(6) -0.0007(5) 0.0050(5) 0.0000(5)
C3 0.0134(7) 0.0140(7) 0.0124(6) -0.0030(5) 0.0052(5) -0.0019(5)
C4 0.0109(6) 0.0121(6) 0.0122(6) 0.0023(5) 0.0016(5) -0.0013(5)
C5 0.0137(7) 0.0105(6) 0.0131(6) -0.0009(5) 0.0030(5) -0.0005(5)

loop_
_atom_type_symbol
_atom_type_description
_atom_type_scat_dispersion_real
_atom_type_scat_dispersion_imag
_atom_type_scat_source
C C 0.0033 0.0016 'International Tables Vol C Tables 4.2.6.8 and 6.1.1.4'
H H 0.0000 0.0000 'International Tables Vol C Tables 4.2.6.8 and 6.1.1.4'
N N 0.0061 0.0033 'International Tables Vol C Tables 4.2.6.8 and 6.1.1.4'
Cl Cl 0.1484 0.1585 'International Tables Vol C Tables 4.2.6.8 and 6.1.1.4'

loop_
_geom_angle_atom_site_label_1
_geom_angle_atom_site_label_2
_geom_angle_atom_site_label_3
_geom_angle
C5 N1 C1 118.11(12)
C1 N2 H4 118.4(14)
C1 N2 H5 120.5(16)
H4 N2 H5 121(2)
N1 C1 N2 116.76(13)
N1 C1 C2 121.73(13)
N2 C1 C2 121.50(13)
C3 C2 C1 119.39(13)
C3 C2 H3 119.8(10)
C1 C2 H3 120.8(10)
C2 C3 C4 118.55(13)
C2 C3 H2 121.5(12)
C4 C3 H2 119.9(12)
C5 C4 C3 119.23(13)
C5 C4 Cl1 120.31(11)
C3 C4 Cl1 120.45(11)
N1 C5 C4 122.98(13)
N1 C5 H1 116.5(10)
C4 C5 H1 120.5(10)

loop_
_geom_bond_atom_site_label_1
_geom_bond_atom_site_label_2
_geom_bond_distance
Cl1 C4 1.7404(14)
N1 C5 1.3479(19)
N1 C1 1.3506(19)
N2 C1 1.3602(19)
N2 H4 0.86(2)
N2 H5 0.84(2)
C1 C2 1.410(2)
C2 C3 1.375(2)
C2 H3 0.954(17)
C3 C4 1.3970(19)
C3 H2 0.92(2)
C4 C5 1.379(2)
C5 H1 0.961(16)

loop_
_geom_hbond_atom_site_label_D
_geom_hbond_atom_site_label_H
_geom_hbond_atom_site_label_A
_geom_hbond_site_symmetry_A
_geom_hbond_distance_DH
_geom_hbond_distance_HA
_geom_hbond_distance_DA
_geom_hbond_angle_DHA
_geom_hbond_publ_flag
N2 H5 N1 3_656 0.84(2) 2.19(3) 3.031(2) 175 y
C2 H3 Cg 4_556 0.95(2) 2.71 3.414 134 y
C5 H1 Cg 4_565 0.96(2) 2.76 3.506 131 y

loop_
_geom_torsion_atom_site_label_1
_geom_torsion_atom_site_label_2
_geom_torsion_atom_site_label_3
_geom_torsion_atom_site_label_4
_geom_torsion
C5 N1 C1 N2 179.49(13)
C5 N1 C1 C2 0.6(2)
N1 C1 C2 C3 0.0(2)
N2 C1 C2 C3 -178.79(14)
C1 C2 C3 C4 -1.0(2)
C2 C3 C4 C5 1.3(2)
C2 C3 C4 Cl1 -177.34(11)
C1 N1 C5 C4 -0.3(2)
C3 C4 C5 N1 -0.7(2)
Cl1 C4 C5 N1 177.96(11)

loop_
_cod_related_entry_id
_cod_related_entry_database
_cod_related_entry_code
1 ChemSpider 59561
